data_4060761
loop_
_publ_author_name
'Andrew Cottone, III'
'Dolores Morales'
'Jennifer L. Lecuivre'
'Michael J. Scott'

_publ_section_title
;
 Synthesis and Reactivity of Bi-, Tri-, and Hexametallic and
 Zwitterionic Methyl Aluminum Complexes Containing a Phenoxide/Imine
 Ligand System
;
_journal_name_full Organometallics
_journal_page_first 418
_journal_page_last 428
_journal_paper_doi 10.1021/om010773b
_journal_volume 21
_journal_year 2002
_chemical_formula_sum 'C44.25 H59.5 Al2 Cl2.5 N O4 S'
_chemical_formula_weight 844.07
_chemical_name_common 121CH2Cl2
_chemical_name_systematic
; 
 [(5){AlMe2}{AlMe(OSMe2)}] 
;
_space_group_IT_number 14
_symmetry_space_group_name_Hall '-P 2yn'
_symmetry_space_group_name_H-M 'P 1 21/n 1'
_atom_sites_solution_hydrogens geom
_atom_sites_solution_primary direct
_atom_sites_solution_secondary difmap
_audit_creation_method SHELXL-97
_cell_angle_alpha 90.00
_cell_angle_beta 99.9510(10)
_cell_angle_gamma 90.00
_cell_formula_units_Z 4
_cell_length_a 12.7251(8)
_cell_length_b 15.7782(10)
_cell_length_c 23.4282(14)
_cell_measurement_temperature 173(2)
_cell_volume 4633.1(5)
_computing_cell_refinement 'Bruker AXS SMART'
_computing_data_collection 'Bruker AXS SMART'
_computing_data_reduction 'Bruker AXS SAINT'
_computing_structure_refinement 'SHELXL-97 (Sheldrick, 1997)'
_computing_structure_solution 'SHELXS-97 (Sheldrick, 1990)'
_diffrn_ambient_temperature 173(2)
_diffrn_measured_fraction_theta_full 0.979
_diffrn_measured_fraction_theta_max 0.979
_diffrn_radiation_monochromator graphite
_diffrn_radiation_source 'fine-focus sealed tube'
_diffrn_radiation_type MoK\a
_diffrn_radiation_wavelength 0.71073
_diffrn_reflns_av_R_equivalents 0.0893
_diffrn_reflns_av_sigmaI/netI 0.1060
_diffrn_reflns_limit_h_max 16
_diffrn_reflns_limit_h_min -11
_diffrn_reflns_limit_k_max 20
_diffrn_reflns_limit_k_min -21
_diffrn_reflns_limit_l_max 27
_diffrn_reflns_limit_l_min -31
_diffrn_reflns_number 32324
_diffrn_reflns_theta_full 28.34
_diffrn_reflns_theta_max 28.34
_diffrn_reflns_theta_min 1.56
_exptl_absorpt_coefficient_mu 0.292
_exptl_absorpt_correction_T_max 1.000000
_exptl_absorpt_correction_T_min 0.593566
_exptl_absorpt_correction_type 'Corrected by SADABS'
_exptl_crystal_density_diffrn 1.210
_exptl_crystal_density_method 'not measured'
_exptl_crystal_F_000 1794
_refine_diff_density_max 0.418
_refine_diff_density_min -0.364
_refine_diff_density_rms 0.059
_refine_ls_extinction_coef 0.0014(3)
_refine_ls_extinction_expression Fc^*^=kFc[1+0.001xFc^2^\l^3^/sin(2\q)]^-1/4^
_refine_ls_extinction_method SHELXL
_refine_ls_goodness_of_fit_ref 0.903
_refine_ls_hydrogen_treatment mixed
_refine_ls_matrix_type full
_refine_ls_number_parameters 475
_refine_ls_number_reflns 11290
_refine_ls_number_restraints 0
_refine_ls_restrained_S_all 0.903
_refine_ls_R_factor_all 0.1076
_refine_ls_R_factor_gt 0.0549
_refine_ls_shift/su_max 0.001
_refine_ls_shift/su_mean 0.000
_refine_ls_structure_factor_coef Fsqd
_refine_ls_weighting_details 'calc w=1/[\s^2^(Fo^2^)+(0.0662P)^2^+0.0000P] where P=(Fo^2^+2Fc^2^)/3'
_refine_ls_weighting_scheme calc
_refine_ls_wR_factor_gt 0.1289
_refine_ls_wR_factor_ref 0.1419
_reflns_number_gt 6103
_reflns_number_total 11290
_reflns_threshold_expression >2sigma(I)
_cod_original_sg_symbol_H-M P12(1)/n1
_cod_original_formula_sum 'C44.25 H59.50 Al2 Cl2.50 N O4 S'
_cod_database_code 4060761

loop_
_symmetry_equiv_pos_as_xyz
'x, y, z'
'-x+1/2, y+1/2, -z+1/2'
'-x, -y, -z'
'x-1/2, -y-1/2, z-1/2'

loop_
_atom_site_label
_atom_site_type_symbol
_atom_site_fract_x
_atom_site_fract_y
_atom_site_fract_z
_atom_site_U_iso_or_equiv
_atom_site_adp_type
_atom_site_occupancy
_atom_site_symmetry_multiplicity
_atom_site_calc_flag
_atom_site_refinement_flags
Al1 Al 0.77823(5) 0.73077(4) 0.23908(3) 0.02700(16) Uani 1 1 d .
Al2 Al 0.36456(5) 0.77023(5) 0.13844(3) 0.03515(18) Uani 1 1 d .
S1 S 0.69865(5) 0.89283(4) 0.27929(3) 0.04086(17) Uani 1 1 d .
O1 O 0.71447(11) 0.65707(9) 0.19134(6) 0.0296(3) Uani 1 1 d .
O2 O 0.77845(11) 0.70864(9) 0.31252(6) 0.0278(3) Uani 1 1 d .
O3 O 0.43662(11) 0.73092(10) 0.20467(6) 0.0349(4) Uani 1 1 d .
O4 O 0.69752(12) 0.82694(9) 0.23044(6) 0.0344(4) Uani 1 1 d .
N1 N 0.23656(15) 0.79799(14) 0.17226(8) 0.0451(5) Uani 1 1 d .
C1 C 0.57874(15) 0.62875(13) 0.27326(8) 0.0231(4) Uani 1 1 d .
H1A H 0.6071 0.6852 0.2639 0.028 Uiso 1 1 calc R
C2 C 0.57138(16) 0.57685(13) 0.21799(8) 0.0252(5) Uani 1 1 d .
C3 C 0.63997(16) 0.59581(14) 0.17872(8) 0.0261(5) Uani 1 1 d .
C4 C 0.63066(17) 0.55130(14) 0.12535(8) 0.0286(5) Uani 1 1 d .
C5 C 0.69562(18) 0.57775(16) 0.07874(9) 0.0359(5) Uani 1 1 d .
C6 C 0.81577(19) 0.57532(19) 0.10081(10) 0.0489(7) Uani 1 1 d .
H6A H 0.8372 0.5174 0.1127 0.073 Uiso 1 1 calc R
H6B H 0.8335 0.6136 0.1340 0.073 Uiso 1 1 calc R
H6C H 0.8536 0.5934 0.0698 0.073 Uiso 1 1 calc R
C7 C 0.6625(2) 0.66826(18) 0.05846(11) 0.0545(7) Uani 1 1 d .
H7A H 0.6800 0.7076 0.0911 0.082 Uiso 1 1 calc R
H7B H 0.5856 0.6698 0.0439 0.082 Uiso 1 1 calc R
H7C H 0.7010 0.6850 0.0274 0.082 Uiso 1 1 calc R
C8 C 0.6736(2) 0.5196(2) 0.02527(11) 0.0624(9) Uani 1 1 d .
H8A H 0.6923 0.4611 0.0369 0.094 Uiso 1 1 calc R
H8B H 0.7166 0.5381 -0.0033 0.094 Uiso 1 1 calc R
H8C H 0.5977 0.5225 0.0082 0.094 Uiso 1 1 calc R
C9 C 0.55636(17) 0.48689(14) 0.11595(9) 0.0320(5) Uani 1 1 d .
H9A H 0.5504 0.4559 0.0808 0.038 Uiso 1 1 calc R
C10 C 0.48961(17) 0.46448(14) 0.15472(9) 0.0326(5) Uani 1 1 d .
C11 C 0.4099(2) 0.39380(16) 0.14194(11) 0.0449(6) Uani 1 1 d .
H11A H 0.3529 0.4018 0.1647 0.067 Uiso 1 1 calc R
H11B H 0.4455 0.3394 0.1522 0.067 Uiso 1 1 calc R
H11C H 0.3793 0.3941 0.1006 0.067 Uiso 1 1 calc R
C12 C 0.49817(16) 0.51164(14) 0.20536(9) 0.0283(5) Uani 1 1 d .
H12A H 0.4524 0.4988 0.2322 0.034 Uiso 1 1 calc R
C13 C 0.66153(16) 0.59285(13) 0.32180(8) 0.0248(4) Uani 1 1 d .
C14 C 0.75740(16) 0.63677(13) 0.34049(8) 0.0248(4) Uani 1 1 d .
C15 C 0.83205(16) 0.60631(14) 0.38792(8) 0.0267(5) Uani 1 1 d .
C16 C 0.93358(17) 0.65610(15) 0.41162(9) 0.0315(5) Uani 1 1 d .
C17 C 0.9043(2) 0.74571(16) 0.42977(11) 0.0455(6) Uani 1 1 d .
H17A H 0.8688 0.7768 0.3956 0.068 Uiso 1 1 calc R
H17B H 0.9694 0.7759 0.4471 0.068 Uiso 1 1 calc R
H17C H 0.8562 0.7415 0.4581 0.068 Uiso 1 1 calc R
C18 C 1.00628(17) 0.66073(16) 0.36636(10) 0.0389(6) Uani 1 1 d .
H18A H 0.9685 0.6887 0.3314 0.058 Uiso 1 1 calc R
H18B H 1.0266 0.6033 0.3566 0.058 Uiso 1 1 calc R
H18C H 1.0705 0.6932 0.3819 0.058 Uiso 1 1 calc R
C19 C 0.9996(2) 0.61291(19) 0.46509(10) 0.0514(7) Uani 1 1 d .
H19A H 1.0220 0.5566 0.4543 0.077 Uiso 1 1 calc R
H19B H 0.9560 0.6073 0.4955 0.077 Uiso 1 1 calc R
H19C H 1.0627 0.6473 0.4795 0.077 Uiso 1 1 calc R
C20 C 0.80901(17) 0.52968(14) 0.41209(9) 0.0310(5) Uani 1 1 d .
H20A H 0.8580 0.5088 0.4442 0.037 Uiso 1 1 calc R
C21 C 0.71880(17) 0.48176(14) 0.39213(9) 0.0310(5) Uani 1 1 d .
C22 C 0.7011(2) 0.39754(16) 0.41959(11) 0.0488(7) Uani 1 1 d .
H22A H 0.6244 0.3865 0.4155 0.073 Uiso 1 1 calc R
H22B H 0.7327 0.3990 0.4608 0.073 Uiso 1 1 calc R
H22C H 0.7348 0.3524 0.4003 0.073 Uiso 1 1 calc R
C23 C 0.64642(16) 0.51475(14) 0.34699(8) 0.0280(5) Uani 1 1 d .
H23A H 0.5840 0.4831 0.3325 0.034 Uiso 1 1 calc R
C24 C 0.46922(15) 0.64676(13) 0.28885(8) 0.0252(5) Uani 1 1 d .
C25 C 0.40135(16) 0.69893(14) 0.24971(9) 0.0284(5) Uani 1 1 d .
C26 C 0.29804(17) 0.71866(15) 0.26119(9) 0.0340(5) Uani 1 1 d .
C27 C 0.22440(18) 0.77044(17) 0.22276(10) 0.0439(6) Uani 1 1 d .
H27A H 0.1603 0.7860 0.2357 0.053 Uiso 1 1 calc R
C28 C 0.26739(18) 0.68892(16) 0.31229(10) 0.0385(6) Uani 1 1 d .
H28A H 0.1985 0.7028 0.3199 0.046 Uiso 1 1 calc R
C29 C 0.33395(17) 0.64031(16) 0.35155(9) 0.0350(5) Uani 1 1 d .
C30 C 0.3026(2) 0.60998(19) 0.40731(10) 0.0516(7) Uani 1 1 d .
H30A H 0.2717 0.6571 0.4260 0.077 Uiso 1 1 calc R
H30B H 0.3659 0.5887 0.4332 0.077 Uiso 1 1 calc R
H30C H 0.2499 0.5644 0.3989 0.077 Uiso 1 1 calc R
C31 C 0.43399(17) 0.61968(14) 0.33837(9) 0.0306(5) Uani 1 1 d .
H31A H 0.4802 0.5852 0.3649 0.037 Uiso 1 1 calc R
C32 C 0.1523(2) 0.8542(2) 0.14057(12) 0.0590(8) Uani 1 1 d .
H32A H 0.1811 0.9123 0.1391 0.071 Uiso 1 1 calc R
H32B H 0.0915 0.8566 0.1618 0.071 Uiso 1 1 calc R
C33 C 0.1136(2) 0.8237(2) 0.08028(11) 0.0564(8) Uani 1 1 d .
C34 C 0.0448(2) 0.7553(3) 0.06991(14) 0.0783(11) Uani 1 1 d .
H34A H 0.0215 0.7280 0.1016 0.094 Uiso 1 1 calc R
C35 C 0.0099(3) 0.7264(3) 0.01508(14) 0.0913(13) Uani 1 1 d .
H35A H -0.0382 0.6799 0.0089 0.110 Uiso 1 1 calc R
C36 C 0.0440(3) 0.7644(3) -0.03132(14) 0.0795(11) Uani 1 1 d .
H36A H 0.0198 0.7440 -0.0695 0.095 Uiso 1 1 calc R
C37 C 0.1126(2) 0.8313(2) -0.02244(13) 0.0718(10) Uani 1 1 d .
H37A H 0.1369 0.8568 -0.0545 0.086 Uiso 1 1 calc R
C38 C 0.1476(2) 0.8626(2) 0.03305(12) 0.0613(8) Uani 1 1 d .
H38A H 0.1942 0.9101 0.0388 0.074 Uiso 1 1 calc R
C39 C 0.91773(18) 0.75941(19) 0.22085(10) 0.0486(7) Uani 1 1 d .
H39A H 0.9650 0.7101 0.2281 0.073 Uiso 1 1 calc R
H39B H 0.9483 0.8067 0.2453 0.073 Uiso 1 1 calc R
H39C H 0.9100 0.7758 0.1800 0.073 Uiso 1 1 calc R
C40 C 0.3328(2) 0.67906(19) 0.08237(11) 0.0544(7) Uani 1 1 d .
H40A H 0.3996 0.6539 0.0750 0.082 Uiso 1 1 calc R
H40B H 0.2926 0.7016 0.0461 0.082 Uiso 1 1 calc R
H40C H 0.2902 0.6356 0.0977 0.082 Uiso 1 1 calc R
C41 C 0.4227(2) 0.87977(18) 0.11951(12) 0.0551(7) Uani 1 1 d .
H41A H 0.4985 0.8733 0.1174 0.083 Uiso 1 1 calc R
H41B H 0.4146 0.9211 0.1496 0.083 Uiso 1 1 calc R
H41C H 0.3841 0.8996 0.0821 0.083 Uiso 1 1 calc R
C42 C 0.5937(3) 0.85804(19) 0.31482(14) 0.0714(10) Uani 1 1 d .
H42A H 0.6170 0.8079 0.3384 0.107 Uiso 1 1 calc R
H42C H 0.5311 0.8436 0.2858 0.107 Uiso 1 1 calc R
H42D H 0.5751 0.9034 0.3399 0.107 Uiso 1 1 calc R
C43 C 0.6368(2) 0.98053(15) 0.24110(11) 0.0434(6) Uani 1 1 d .
H43C H 0.6821 1.0018 0.2144 0.065 Uiso 1 1 calc R
H43D H 0.6263 1.0253 0.2685 0.065 Uiso 1 1 calc R
H43A H 0.5675 0.9633 0.2191 0.065 Uiso 1 1 calc R

loop_
_atom_site_aniso_label
_atom_site_aniso_U_11
_atom_site_aniso_U_22
_atom_site_aniso_U_33
_atom_site_aniso_U_23
_atom_site_aniso_U_13
_atom_site_aniso_U_12
Al1 0.0234(3) 0.0358(4) 0.0220(3) 0.0034(3) 0.0044(2) -0.0012(3)
Al2 0.0303(4) 0.0505(4) 0.0261(4) 0.0119(3) 0.0088(3) 0.0076(3)
S1 0.0511(4) 0.0395(4) 0.0314(3) -0.0013(3) 0.0051(3) -0.0021(3)
O1 0.0257(8) 0.0393(9) 0.0251(8) 0.0004(7) 0.0079(6) -0.0049(7)
O2 0.0259(8) 0.0347(9) 0.0224(7) 0.0038(6) 0.0032(6) -0.0012(6)
O3 0.0261(8) 0.0532(10) 0.0276(8) 0.0143(7) 0.0107(6) 0.0096(7)
O4 0.0444(9) 0.0335(9) 0.0247(8) 0.0024(7) 0.0046(7) 0.0010(7)
N1 0.0366(11) 0.0643(14) 0.0361(11) 0.0188(10) 0.0107(9) 0.0196(10)
C1 0.0192(10) 0.0313(12) 0.0189(10) 0.0026(9) 0.0035(8) -0.0005(9)
C2 0.0230(11) 0.0327(12) 0.0189(10) 0.0030(9) 0.0006(8) 0.0046(9)
C3 0.0229(11) 0.0332(12) 0.0215(10) 0.0032(9) 0.0022(8) 0.0036(9)
C4 0.0301(12) 0.0358(12) 0.0192(11) 0.0028(9) 0.0018(9) 0.0048(10)
C5 0.0333(13) 0.0508(15) 0.0237(11) -0.0010(11) 0.0057(9) -0.0001(11)
C6 0.0359(14) 0.080(2) 0.0333(13) -0.0031(13) 0.0129(11) 0.0039(13)
C7 0.0578(17) 0.0693(19) 0.0384(15) 0.0239(14) 0.0142(13) 0.0062(15)
C8 0.067(2) 0.094(2) 0.0303(14) -0.0149(15) 0.0181(13) -0.0216(17)
C9 0.0358(12) 0.0384(13) 0.0205(10) -0.0036(10) 0.0010(9) 0.0047(11)
C10 0.0306(12) 0.0349(13) 0.0296(12) 0.0018(10) -0.0021(10) 0.0010(10)
C11 0.0454(15) 0.0462(15) 0.0432(14) -0.0084(12) 0.0079(12) -0.0096(12)
C12 0.0243(11) 0.0356(12) 0.0253(11) 0.0028(10) 0.0052(9) 0.0013(10)
C13 0.0228(11) 0.0321(12) 0.0201(10) 0.0010(9) 0.0054(8) 0.0028(9)
C14 0.0249(11) 0.0287(11) 0.0221(10) 0.0018(9) 0.0075(8) 0.0024(9)
C15 0.0248(11) 0.0357(13) 0.0199(10) 0.0010(9) 0.0049(8) 0.0012(9)
C16 0.0262(11) 0.0420(14) 0.0248(11) 0.0032(10) 0.0003(9) -0.0028(10)
C17 0.0423(14) 0.0525(17) 0.0408(14) -0.0154(12) 0.0050(11) -0.0093(12)
C18 0.0243(12) 0.0544(15) 0.0374(13) 0.0031(12) 0.0033(10) -0.0017(11)
C19 0.0421(15) 0.0706(19) 0.0354(14) 0.0151(13) -0.0101(11) -0.0132(14)
C20 0.0293(12) 0.0427(14) 0.0197(10) 0.0049(10) 0.0006(9) 0.0032(10)
C21 0.0322(12) 0.0336(13) 0.0273(11) 0.0047(10) 0.0050(9) 0.0013(10)
C22 0.0527(16) 0.0467(16) 0.0420(14) 0.0166(12) -0.0057(12) -0.0054(13)
C23 0.0246(11) 0.0362(13) 0.0232(10) 0.0012(9) 0.0043(9) -0.0033(9)
C24 0.0206(10) 0.0336(12) 0.0213(10) -0.0015(9) 0.0034(8) 0.0001(9)
C25 0.0242(11) 0.0399(13) 0.0226(11) 0.0034(10) 0.0087(9) 0.0033(10)
C26 0.0272(12) 0.0480(14) 0.0282(11) 0.0092(10) 0.0085(9) 0.0111(10)
C27 0.0325(13) 0.0681(18) 0.0345(13) 0.0145(13) 0.0153(11) 0.0177(13)
C28 0.0267(12) 0.0585(16) 0.0329(12) 0.0084(12) 0.0128(10) 0.0093(11)
C29 0.0290(12) 0.0523(15) 0.0260(11) 0.0088(11) 0.0114(9) 0.0027(11)
C30 0.0369(14) 0.084(2) 0.0375(14) 0.0270(14) 0.0163(11) 0.0135(14)
C31 0.0264(11) 0.0405(13) 0.0239(11) 0.0057(10) 0.0018(9) 0.0019(10)
C32 0.0462(16) 0.084(2) 0.0513(17) 0.0323(16) 0.0201(13) 0.0339(15)
C33 0.0350(15) 0.094(2) 0.0420(16) 0.0334(16) 0.0128(12) 0.0303(16)
C34 0.0447(17) 0.134(3) 0.058(2) 0.048(2) 0.0150(15) 0.004(2)
C35 0.062(2) 0.156(4) 0.054(2) 0.036(2) 0.0031(17) -0.020(2)
C36 0.056(2) 0.128(3) 0.0529(19) 0.031(2) 0.0042(16) -0.005(2)
C37 0.0504(18) 0.123(3) 0.0436(17) 0.0372(19) 0.0114(14) 0.0099(19)
C38 0.0439(16) 0.094(2) 0.0463(17) 0.0360(16) 0.0104(13) 0.0202(16)
C39 0.0328(13) 0.081(2) 0.0328(13) 0.0101(13) 0.0090(11) -0.0134(13)
C40 0.0532(17) 0.0659(19) 0.0425(15) 0.0063(14) 0.0034(13) 0.0078(14)
C41 0.0492(16) 0.069(2) 0.0469(16) 0.0166(14) 0.0070(13) -0.0044(15)
C42 0.113(3) 0.0512(17) 0.067(2) -0.0006(16) 0.063(2) -0.0023(18)
C43 0.0494(15) 0.0364(14) 0.0459(15) 0.0001(12) 0.0123(12) -0.0004(12)

loop_
_atom_type_symbol
_atom_type_description
_atom_type_scat_dispersion_real
_atom_type_scat_dispersion_imag
_atom_type_scat_source
C C 0.0033 0.0016 'International Tables Vol C Tables 4.2.6.8 and 6.1.1.4'
H H 0.0000 0.0000 'International Tables Vol C Tables 4.2.6.8 and 6.1.1.4'
O O 0.0106 0.0060 'International Tables Vol C Tables 4.2.6.8 and 6.1.1.4'
S S 0.1246 0.1234 'International Tables Vol C Tables 4.2.6.8 and 6.1.1.4'
Al Al 0.0645 0.0514 'International Tables Vol C Tables 4.2.6.8 and 6.1.1.4'
N N 0.0061 0.0033 'International Tables Vol C Tables 4.2.6.8 and 6.1.1.4'
Cl Cl 0.1484 0.1585 'International Tables Vol C Tables 4.2.6.8 and 6.1.1.4'

loop_
_geom_angle_atom_site_label_1
_geom_angle_atom_site_label_2
_geom_angle_atom_site_label_3
_geom_angle
O1 Al1 O2 115.11(7)
O1 Al1 O4 107.31(7)
O2 Al1 O4 100.36(7)
O1 Al1 C39 111.10(10)
O2 Al1 C39 114.43(9)
O4 Al1 C39 107.42(11)
O1 Al1 Al2 58.69(5)
O2 Al1 Al2 106.64(5)
O4 Al1 Al2 50.96(5)
C39 Al1 Al2 136.96(8)
O3 Al2 C40 110.39(10)
O3 Al2 C41 110.37(10)
C40 Al2 C41 122.84(13)
O3 Al2 N1 93.66(8)
C40 Al2 N1 110.19(11)
C41 Al2 N1 105.32(11)
O3 Al2 Al1 42.46(5)
C40 Al2 Al1 106.38(9)
C41 Al2 Al1 79.84(8)
N1 Al2 Al1 130.98(6)
O4 S1 C43 101.92(10)
O4 S1 C42 103.15(12)
C43 S1 C42 100.06(14)
C3 O1 Al1 149.57(13)
C14 O2 Al1 132.18(13)
C25 O3 Al2 129.74(13)
S1 O4 Al1 123.01(9)
C27 N1 C32 117.8(2)
C27 N1 Al2 121.88(16)
C32 N1 Al2 120.27(15)
C13 C1 C2 111.66(16)
C13 C1 C24 115.70(16)
C2 C1 C24 112.29(16)
C12 C2 C3 119.29(18)
C12 C2 C1 121.45(18)
C3 C2 C1 119.26(18)
O1 C3 C2 120.07(17)
O1 C3 C4 119.66(18)
C2 C3 C4 120.27(19)
C9 C4 C3 117.07(19)
C9 C4 C5 121.64(19)
C3 C4 C5 121.2(2)
C6 C5 C4 112.49(18)
C6 C5 C8 106.9(2)
C4 C5 C8 111.8(2)
C6 C5 C7 109.4(2)
C4 C5 C7 108.61(19)
C8 C5 C7 107.5(2)
C4 C9 C10 124.2(2)
C12 C10 C9 117.0(2)
C12 C10 C11 121.2(2)
C9 C10 C11 121.7(2)
C2 C12 C10 122.1(2)
C23 C13 C14 118.66(18)
C23 C13 C1 121.19(18)
C14 C13 C1 120.10(18)
O2 C14 C13 119.59(17)
O2 C14 C15 120.02(18)
C13 C14 C15 120.39(18)
C20 C15 C14 117.11(19)
C20 C15 C16 121.56(18)
C14 C15 C16 121.33(18)
C18 C16 C15 110.34(17)
C18 C16 C17 110.64(19)
C15 C16 C17 110.00(18)
C18 C16 C19 105.99(18)
C15 C16 C19 112.01(18)
C17 C16 C19 107.8(2)
C21 C20 C15 123.96(19)
C23 C21 C20 117.20(19)
C23 C21 C22 122.0(2)
C20 C21 C22 120.8(2)
C21 C23 C13 122.40(19)
C31 C24 C25 118.37(18)
C31 C24 C1 125.81(18)
C25 C24 C1 115.76(17)
O3 C25 C24 119.30(17)
O3 C25 C26 121.49(19)
C24 C25 C26 119.15(18)
C28 C26 C25 119.42(19)
C28 C26 C27 118.52(19)
C25 C26 C27 122.0(2)
N1 C27 C26 126.5(2)
C29 C28 C26 121.9(2)
C28 C29 C31 117.52(19)
C28 C29 C30 122.2(2)
C31 C29 C30 120.3(2)
C24 C31 C29 123.6(2)
N1 C32 C33 111.8(2)
C34 C33 C38 118.4(3)
C34 C33 C32 120.8(3)
C38 C33 C32 120.7(3)
C35 C34 C33 121.3(3)
C34 C35 C36 120.2(4)
C37 C36 C35 119.9(3)
C36 C37 C38 120.8(3)
C37 C38 C33 119.4(3)

loop_
_geom_bond_atom_site_label_1
_geom_bond_atom_site_label_2
_geom_bond_distance
Al1 O1 1.7169(16)
Al1 O2 1.7553(15)
Al1 O4 1.8238(16)
Al1 C39 1.949(2)
Al1 Al2 5.4191(9)
Al2 O3 1.7726(15)
Al2 C40 1.943(3)
Al2 C41 1.961(3)
Al2 N1 1.980(2)
S1 O4 1.5445(16)
S1 C43 1.758(2)
S1 C42 1.779(3)
O1 C3 1.350(2)
O2 C14 1.359(2)
O3 C25 1.316(2)
N1 C27 1.295(3)
N1 C32 1.488(3)
C1 C13 1.520(3)
C1 C2 1.521(3)
C1 C24 1.527(3)
C2 C12 1.385(3)
C2 C3 1.405(3)
C3 C4 1.421(3)
C4 C9 1.380(3)
C4 C5 1.537(3)
C5 C6 1.527(3)
C5 C8 1.539(3)
C5 C7 1.540(4)
C9 C10 1.392(3)
C10 C12 1.389(3)
C10 C11 1.502(3)
C13 C23 1.394(3)
C13 C14 1.406(3)
C14 C15 1.415(3)
C15 C20 1.388(3)
C15 C16 1.532(3)
C16 C18 1.525(3)
C16 C17 1.540(3)
C16 C19 1.541(3)
C20 C21 1.387(3)
C21 C23 1.379(3)
C21 C22 1.510(3)
C24 C31 1.382(3)
C24 C25 1.411(3)
C25 C26 1.421(3)
C26 C28 1.402(3)
C26 C27 1.437(3)
C28 C29 1.372(3)
C29 C31 1.399(3)
C29 C30 1.508(3)
C32 C33 1.493(4)
C33 C34 1.384(5)
C33 C38 1.398(4)
C34 C35 1.363(5)
C35 C36 1.376(4)
C36 C37 1.363(5)
C37 C38 1.390(4)
